data_2021991
loop_
_publ_author_name
'Kiriukhina, Galina V.'
'Yakubovich, Olga V.'
'Shvanskaya, Larisa V.'
'Kochetkova, Ekaterina M.'
'Dimitrova, Olga V.'
'Volkov, Anatoliy S.'
'Simonov, Sergey V.'

_publ_section_title
;
 Novel K/Mn phosphate hydrates, K~2~Mn~3~(H~2~O)~2~[P~2~O~7~]~2~ and
 KMn(H~2~O)~2~[Al~2~(PO~4~)~3~]: hydrothermal synthesis and crystal
 chemistry
;
_journal_coeditor_code FN3331
_journal_issue 3
_journal_name_full 'Acta Crystallographica Section C'
_journal_page_first
;
;
_journal_paper_doi 10.1107/S2053229620002466
_journal_volume 76
_journal_year 2020
_chemical_formula_iupac 'K [Al2 Mn (P O4)3 (H2 O)2]'
_chemical_formula_moiety 'Al2 H4 K Mn O14 P3'
_chemical_formula_sum 'Al2 H4 K Mn O14 P3'
_chemical_formula_weight 468.94
_chemical_name_common
;
Potassium manganese aluminium phosphate hydrate
;
_chemical_name_systematic
;
Potassium manganese dialuminium triphosphate dihydrate
;
_space_group_crystal_system monoclinic
_space_group_IT_number 15
_space_group_name_Hall '-C 2yc'
_space_group_name_H-M_alt 'C 1 2/c 1'
_atom_sites_solution_hydrogens difmap
_atom_sites_solution_primary direct
_atom_sites_solution_secondary difmap
_audit_creation_method SHELXL-2016/6
_cell_angle_alpha 90
_cell_angle_beta 108.057(2)
_cell_angle_gamma 90
_cell_formula_units_Z 4
_cell_length_a 13.3117(3)
_cell_length_b 10.0949(2)
_cell_length_c 8.7261(2)
_cell_measurement_reflns_used 5410
_cell_measurement_temperature 152(5)
_cell_measurement_theta_max 34.1650
_cell_measurement_theta_min 2.5680
_cell_volume 1114.86(4)
_computing_cell_refinement
;
CrysAlis PRO (Rigaku OD, 2018)
;
_computing_data_collection
;
CrysAlis PRO (Rigaku OD, 2018)
;
_computing_data_reduction
;
CrysAlis PRO (Rigaku OD, 2018)
;
_computing_molecular_graphics
;
DIAMOND (Brandenburg, 2006)
;
_computing_publication_material
;
WinGX (Farrugia, 2012) and
<i>International Tables for Crystallography</i> (2004)
;
_computing_structure_refinement
;
SHELXL2016 (Sheldrick, 2015b)
;
_computing_structure_solution
;
SHELXT (Sheldrick, 2015a)
;
_diffrn_ambient_temperature 152(5)
_diffrn_detector_area_resol_mean 5.2283
_diffrn_measured_fraction_theta_full 1.000
_diffrn_measured_fraction_theta_max 1.000
_diffrn_measurement_device_type 'Rigaku Xcalibur AtlasS2 Gemini'
_diffrn_measurement_method \w
_diffrn_radiation_type MoK\a
_diffrn_radiation_wavelength 0.71073
_diffrn_reflns_av_R_equivalents 0.0119
_diffrn_reflns_av_unetI/netI 0.0105
_diffrn_reflns_limit_h_max 18
_diffrn_reflns_limit_h_min -17
_diffrn_reflns_limit_k_max 14
_diffrn_reflns_limit_k_min -14
_diffrn_reflns_limit_l_max 9
_diffrn_reflns_limit_l_min -12
_diffrn_reflns_number 6128
_diffrn_reflns_theta_full 25.242
_diffrn_reflns_theta_max 29.991
_diffrn_reflns_theta_min 2.581
_diffrn_source 'Enhance (Mo) X-ray Source'
_exptl_absorpt_coefficient_mu 2.230
_exptl_absorpt_correction_T_max 0.901
_exptl_absorpt_correction_T_min 0.741
_exptl_absorpt_correction_type multi-scan
_exptl_absorpt_process_details
;
(CrysAlis PRO; Rigaku OD, 2018)
;
_exptl_crystal_colour 'light blue'
_exptl_crystal_density_diffrn 2.794
_exptl_crystal_description plate
_exptl_crystal_F_000 924
_exptl_crystal_size_max 0.230
_exptl_crystal_size_mid 0.112
_exptl_crystal_size_min 0.069
_refine_diff_density_max 0.454
_refine_diff_density_min -0.338
_refine_ls_extinction_method none
_refine_ls_goodness_of_fit_ref 1.137
_refine_ls_hydrogen_treatment refall
_refine_ls_matrix_type full
_refine_ls_number_parameters 105
_refine_ls_number_reflns 1627
_refine_ls_number_restraints 0
_refine_ls_restrained_S_all 1.137
_refine_ls_R_factor_all 0.0161
_refine_ls_R_factor_gt 0.0156
_refine_ls_shift/su_max 0.001
_refine_ls_shift/su_mean 0.000
_refine_ls_structure_factor_coef Fsqd
_refine_ls_weighting_details 'w=1/[\s^2^(Fo^2^)+(0.0240P)^2^+1.3000P] where P=(Fo^2^+2Fc^2^)/3'
_refine_ls_weighting_scheme calc
_refine_ls_wR_factor_gt 0.0470
_refine_ls_wR_factor_ref 0.0472
_reflns_number_gt 1584
_reflns_number_total 1627
_reflns_threshold_expression 'I > 2\s(I)'
_cod_data_source_file fn3331sup1.cif
_cod_data_source_block II
_cod_original_sg_symbol_H-M 'C 2/c'
_cod_database_code 2021991
_shelx_space_group_comment
;
The symmetry employed for this shelxl refinement is uniquely defined
by the following loop, which should always be used as a source of
symmetry information in preference to the above space-group names.
They are only intended as comments.
;
_shelx_estimated_absorpt_t_min 0.628
_shelx_estimated_absorpt_t_max 0.861

loop_
_space_group_symop_operation_xyz
'x, y, z'
'-x, y, -z+1/2'
'x+1/2, y+1/2, z'
'-x+1/2, y+1/2, -z+1/2'
'-x, -y, -z'
'x, -y, z-1/2'
'-x+1/2, -y+1/2, -z'
'x+1/2, -y+1/2, z-1/2'

loop_
_atom_site_type_symbol
_atom_site_label
_atom_site_fract_x
_atom_site_fract_y
_atom_site_fract_z
_atom_site_U_iso_or_equiv
_atom_site_adp_type
_atom_site_calc_flag
_atom_site_occupancy
_atom_site_disorder_assembly
_atom_site_disorder_group
Mn Mn1 0.500000 0.28430(2) 0.750000 0.00554(7) Uani d 1 . .
K K1 0.500000 0.63852(4) 0.750000 0.02254(11) Uani d 1 . .
P P2 0.500000 0.00175(4) 0.250000 0.00380(9) Uani d 1 . .
P P1 0.70976(2) 0.37648(3) 0.67270(4) 0.00434(7) Uani d 1 . .
Al Al1 0.66933(3) 0.07620(3) 0.57313(4) 0.00384(8) Uani d 1 . .
O O1 0.43011(7) -0.09455(8) 0.30903(11) 0.00636(16) Uani d 1 . .
O O2 0.72915(7) 0.45143(8) 0.53130(10) 0.00641(16) Uani d 1 . .
O O3 0.79374(7) 0.41809(8) 0.83219(10) 0.00607(16) Uani d 1 . .
O O4 0.59939(7) 0.40892(9) 0.67572(11) 0.00843(17) Uani d 1 . .
O O5 0.72811(7) 0.22753(8) 0.65832(11) 0.00654(16) Uani d 1 . .
O O6 0.61051(8) 0.30350(10) 0.99766(12) 0.01195(18) Uani d 1 . .
O O7 0.56327(7) 0.09181(8) 0.38638(10) 0.00625(16) Uani d 1 . .
H H1 0.6484(18) 0.244(2) 1.051(3) 0.027(5) Uiso d 1 . .
H H2 0.645(2) 0.364(2) 1.008(3) 0.030(6) Uiso d 1 . .

loop_
_atom_site_aniso_label
_atom_site_aniso_U_11
_atom_site_aniso_U_22
_atom_site_aniso_U_33
_atom_site_aniso_U_12
_atom_site_aniso_U_13
_atom_site_aniso_U_23
Mn1 0.00559(12) 0.00479(12) 0.00681(13) 0.000 0.00274(9) 0.000
K1 0.0281(3) 0.00935(19) 0.0357(3) 0.000 0.0180(2) 0.000
P2 0.00391(18) 0.00419(17) 0.00354(18) 0.000 0.00149(14) 0.000
P1 0.00465(14) 0.00433(13) 0.00445(14) -0.00061(9) 0.00201(10) -0.00028(9)
Al1 0.00429(16) 0.00369(15) 0.00357(16) -0.00012(11) 0.00124(12) 0.00008(11)
O1 0.0065(4) 0.0060(4) 0.0080(4) -0.0001(3) 0.0043(3) 0.0007(3)
O2 0.0075(4) 0.0065(4) 0.0063(4) 0.0006(3) 0.0036(3) 0.0009(3)
O3 0.0071(4) 0.0056(4) 0.0053(4) -0.0008(3) 0.0017(3) -0.0012(3)
O4 0.0063(4) 0.0087(4) 0.0114(4) 0.0002(3) 0.0044(3) 0.0014(3)
O5 0.0081(4) 0.0047(4) 0.0069(4) -0.0011(3) 0.0024(3) -0.0012(3)
O6 0.0122(4) 0.0083(4) 0.0120(4) -0.0008(3) -0.0011(3) 0.0018(3)
O7 0.0063(4) 0.0070(4) 0.0046(4) -0.0002(3) 0.0004(3) -0.0009(3)

loop_
_atom_type_symbol
_atom_type_description
_atom_type_scat_dispersion_real
_atom_type_scat_dispersion_imag
_atom_type_scat_source
O O 0.0106 0.0060 'International Tables Vol C Tables 4.2.6.8 and 6.1.1.4'
K K 0.2009 0.2494 'International Tables Vol C Tables 4.2.6.8 and 6.1.1.4'
Mn Mn 0.3368 0.7283 'International Tables Vol C Tables 4.2.6.8 and 6.1.1.4'
Al Al 0.0645 0.0514 'International Tables Vol C Tables 4.2.6.8 and 6.1.1.4'
P P 0.1023 0.0942 'International Tables Vol C Tables 4.2.6.8 and 6.1.1.4'
H H 0.0000 0.0000 'International Tables Vol C Tables 4.2.6.8 and 6.1.1.4'

loop_
_geom_angle_atom_site_label_1
_geom_angle_atom_site_label_2
_geom_angle_atom_site_label_3
_geom_angle_site_symmetry_1
_geom_angle_site_symmetry_2
_geom_angle_site_symmetry_3
_geom_angle
_geom_angle_publ_flag
O4 Mn1 O4 . . 2_656 105.15(5) ?
O4 Mn1 O6 . . . 87.52(4) ?
O4 Mn1 O6 2_656 . . 86.38(4) ?
O4 Mn1 O6 . . 2_656 86.38(4) ?
O4 Mn1 O6 2_656 . 2_656 87.52(4) ?
O6 Mn1 O6 . . 2_656 169.95(5) ?
O4 Mn1 O1 . . 6_556 159.34(3) ?
O4 Mn1 O1 2_656 . 6_556 95.49(3) ?
O6 Mn1 O1 . . 6_556 92.73(4) ?
O6 Mn1 O1 2_656 . 6_556 95.79(3) ?
O4 Mn1 O1 . . 5_656 95.49(3) ?
O4 Mn1 O1 2_656 . 5_656 159.34(3) ?
O6 Mn1 O1 . . 5_656 95.79(3) ?
O6 Mn1 O1 2_656 . 5_656 92.73(4) ?
O1 Mn1 O1 6_556 . 5_656 63.91(4) ?
O4 Mn1 P2 . . 5_656 127.43(3) ?
O4 Mn1 P2 2_656 . 5_656 127.43(3) ?
O6 Mn1 P2 . . 5_656 95.02(3) ?
O6 Mn1 P2 2_656 . 5_656 95.02(3) ?
O1 Mn1 P2 6_556 . 5_656 31.96(2) ?
O1 Mn1 P2 5_656 . 5_656 31.96(2) ?
O4 Mn1 K1 . . . 52.57(3) ?
O4 Mn1 K1 2_656 . . 52.57(3) ?
O6 Mn1 K1 . . . 84.98(3) ?
O6 Mn1 K1 2_656 . . 84.98(3) ?
O1 Mn1 K1 6_556 . . 148.04(2) ?
O1 Mn1 K1 5_656 . . 148.04(2) ?
P2 Mn1 K1 5_656 . . 180.0 ?
O4 K1 O4 2_656 . . 70.69(4) ?
O4 K1 O7 2_656 . 6_566 138.29(3) ?
O4 K1 O7 . . 6_566 137.80(2) ?
O4 K1 O7 2_656 . 5_666 137.80(2) ?
O4 K1 O7 . . 5_666 138.29(3) ?
O7 K1 O7 6_566 . 5_666 48.51(3) ?
O4 K1 O6 2_656 . 5_667 68.30(3) ?
O4 K1 O6 . . 5_667 132.99(3) ?
O7 K1 O6 6_566 . 5_667 71.21(3) ?
O7 K1 O6 5_666 . 5_667 88.47(3) ?
O4 K1 O6 2_656 . 6_565 132.99(3) ?
O4 K1 O6 . . 6_565 68.30(3) ?
O7 K1 O6 6_566 . 6_565 88.47(3) ?
O7 K1 O6 5_666 . 6_565 71.21(3) ?
O6 K1 O6 5_667 . 6_565 157.94(4) ?
O4 K1 O2 2_656 . 5_666 64.47(2) ?
O4 K1 O2 . . 5_666 89.68(2) ?
O7 K1 O2 6_566 . 5_666 127.70(2) ?
O7 K1 O2 5_666 . 5_666 82.90(2) ?
O6 K1 O2 5_667 . 5_666 92.68(2) ?
O6 K1 O2 6_565 . 5_666 93.18(2) ?
O4 K1 O2 2_656 . 6_566 89.68(2) ?
O4 K1 O2 . . 6_566 64.47(2) ?
O7 K1 O2 6_566 . 6_566 82.90(2) ?
O7 K1 O2 5_666 . 6_566 127.71(2) ?
O6 K1 O2 5_667 . 6_566 93.18(2) ?
O6 K1 O2 6_565 . 6_566 92.68(2) ?
O2 K1 O2 5_666 . 6_566 148.96(3) ?
O4 K1 Mn1 2_656 . . 35.346(19) ?
O4 K1 Mn1 . . . 35.346(19) ?
O7 K1 Mn1 6_566 . . 155.746(17) ?
O7 K1 Mn1 5_666 . . 155.746(17) ?
O6 K1 Mn1 5_667 . . 101.03(2) ?
O6 K1 Mn1 6_565 . . 101.03(2) ?
O2 K1 Mn1 5_666 . . 74.479(16) ?
O2 K1 Mn1 6_566 . . 74.479(16) ?
O4 K1 P2 2_656 . 5_666 144.654(19) ?
O4 K1 P2 . . 5_666 144.654(19) ?
O7 K1 P2 6_566 . 5_666 24.254(17) ?
O7 K1 P2 5_666 . 5_666 24.254(17) ?
O6 K1 P2 5_667 . 5_666 78.97(2) ?
O6 K1 P2 6_565 . 5_666 78.97(2) ?
O2 K1 P2 5_666 . 5_666 105.521(16) ?
O2 K1 P2 6_566 . 5_666 105.521(16) ?
Mn1 K1 P2 . . 5_666 180.0 ?
O7 P2 O7 . . 2_655 106.91(7) ?
O7 P2 O1 . . 2_655 113.08(5) ?
O7 P2 O1 2_655 . 2_655 111.07(5) ?
O7 P2 O1 . . . 111.08(5) ?
O7 P2 O1 2_655 . . 113.08(5) ?
O1 P2 O1 2_655 . . 101.74(7) ?
O7 P2 Mn1 . . 5_656 126.55(3) ?
O7 P2 Mn1 2_655 . 5_656 126.55(3) ?
O1 P2 Mn1 2_655 . 5_656 50.87(3) ?
O1 P2 Mn1 . . 5_656 50.87(3) ?
O7 P2 K1 . . 5_666 53.45(3) ?
O7 P2 K1 2_655 . 5_666 53.45(3) ?
O1 P2 K1 2_655 . 5_666 129.13(3) ?
O1 P2 K1 . . 5_666 129.13(3) ?
Mn1 P2 K1 5_656 . 5_666 180.0 ?
O4 P1 O5 . . . 113.17(5) ?
O4 P1 O2 . . . 108.25(5) ?
O5 P1 O2 . . . 110.26(5) ?
O4 P1 O3 . . . 111.09(5) ?
O5 P1 O3 . . . 104.50(5) ?
O2 P1 O3 . . . 109.52(5) ?
O5 Al1 O3 . . 4_646 123.47(4) ?
O5 Al1 O7 . . . 115.11(4) ?
O3 Al1 O7 4_646 . . 121.34(4) ?
O5 Al1 O2 . . 7_656 92.36(4) ?
O3 Al1 O2 4_646 . 7_656 87.45(4) ?
O7 Al1 O2 . . 7_656 93.11(4) ?
O5 Al1 O1 . . 5_656 88.87(4) ?
O3 Al1 O1 4_646 . 5_656 88.58(4) ?
O7 Al1 O1 . . 5_656 89.94(4) ?
O2 Al1 O1 7_656 . 5_656 175.87(4) ?
P2 O1 Al1 . . 5_656 134.92(5) ?
P2 O1 Mn1 . . 5_656 97.17(4) ?
Al1 O1 Mn1 5_656 . 5_656 127.25(4) ?
P1 O2 Al1 . . 7_656 130.15(6) ?
P1 O2 K1 . . 5_666 96.44(4) ?
Al1 O2 K1 7_656 . 5_666 103.35(4) ?
P1 O3 Al1 . . 4_656 132.33(6) ?
P1 O4 Mn1 . . . 126.30(5) ?
P1 O4 K1 . . . 134.72(5) ?
Mn1 O4 K1 . . . 92.08(3) ?
P1 O5 Al1 . . . 144.93(6) ?
Mn1 O6 K1 . . 5_667 113.39(4) ?
Mn1 O6 H1 . . . 126.4(16) ?
K1 O6 H1 5_667 . . 94.4(15) ?
Mn1 O6 H2 . . . 112.8(19) ?
K1 O6 H2 5_667 . . 99.5(19) ?
H1 O6 H2 . . . 106(2) ?
P2 O7 Al1 . . . 137.83(6) ?
P2 O7 K1 . . 5_666 102.29(4) ?
Al1 O7 K1 . . 5_666 119.03(4) ?
? ? ? ? ? ? ? ?

loop_
_geom_bond_atom_site_label_1
_geom_bond_atom_site_label_2
_geom_bond_site_symmetry_1
_geom_bond_site_symmetry_2
_geom_bond_distance
_geom_bond_publ_flag
Mn1 O4 . . 2.0700(9) y
Mn1 O4 . 2_656 2.0700(9) n
Mn1 O6 . . 2.2139(10) y
Mn1 O6 . 2_656 2.2139(10) n
Mn1 O1 . 6_556 2.2576(9) y
Mn1 O1 . 5_656 2.2576(9) n
Mn1 P2 . 5_656 2.8876(5) n
Mn1 K1 . . 3.5758(5) n
K1 O4 . 2_656 2.8415(10) n
K1 O4 . . 2.8415(9) y
K1 O7 . 6_566 2.9858(9) y
K1 O7 . 5_666 2.9858(9) n
K1 O6 . 5_667 3.0599(11) y
K1 O6 . 6_565 3.0599(11) n
K1 O2 . 5_666 3.3930(9) n
K1 O2 . 6_566 3.3930(9) y
K1 P2 . 5_666 3.6314(6) n
P2 O7 . . 1.5267(9) y
P2 O7 . 2_655 1.5267(9) n
P2 O1 . 2_655 1.5404(9) n
P2 O1 . . 1.5405(9) y
P1 O4 . . 1.5135(9) y
P1 O5 . . 1.5346(9) y
P1 O2 . . 1.5359(9) y
P1 O3 . . 1.5488(9) y
Al1 O5 . . 1.7715(9) y
Al1 O3 . 4_646 1.7945(9) y
Al1 O7 . . 1.8021(9) y
Al1 O2 . 7_656 1.8702(9) y
Al1 O1 . 5_656 1.9204(9) y
O6 H1 . . 0.83(2) y
O6 H2 . . 0.75(3) y
? ? ? ? ? ?

loop_
_geom_hbond_atom_site_label_D
_geom_hbond_atom_site_label_H
_geom_hbond_atom_site_label_A
_geom_hbond_site_symmetry_D
_geom_hbond_site_symmetry_H
_geom_hbond_site_symmetry_A
_geom_hbond_distance_DH
_geom_hbond_distance_HA
_geom_hbond_distance_DA
_geom_hbond_angle_DHA
_geom_hbond_publ_flag
O6 H1 O3 . . 7_657 0.83(2) 1.96(3) 2.7675(13) 166(2) y
O6 H1 O5 . . 7_657 0.83(2) 2.57(2) 3.1188(13) 125(2) y
O6 H2 O2 . . 6_566 0.75(3) 2.15(3) 2.9007(13) 174(2) y
? ? ? ? ? ? ? ? ? ? ?

_cod_database_fobs_code 2021991
